data_7100724
loop_
_publ_author_name
'Yunqi Liu'
'Shiyan Chen'
'Yongqiang Ma'
'Ting Qi'
'Wenfeng Qiu'
'Kuizhan Shao'
'Zhongmin Su'
'Xiaobo Sun'
'Ying Wang'
'Gui Yu'
'Hengjun Zhang'
'Daoben Zhu'

_publ_section_title
;
Novel butterfly pyrene based organic semiconductors
for field effect transistors
;
_journal_name_full 'Chemical Communications'
_journal_paper_doi 10.1039/b515433b
_journal_year 2006
_chemical_formula_sum 'C22 H11 F6'
_chemical_formula_weight 389.31
_space_group_IT_number 15
_symmetry_cell_setting monoclinic
_symmetry_space_group_name_Hall '-C 2yc'
_symmetry_space_group_name_H-M 'C 1 2/c 1'
_cell_angle_alpha 90.00
_cell_angle_beta 92.894(3)
_cell_angle_gamma 90.00
_cell_formula_units_Z 8
_cell_length_a 20.664(4)
_cell_length_b 12.130(2)
_cell_length_c 14.363(3)
_cell_measurement_temperature 294(2)
_cell_volume 3595.4(11)
_diffrn_ambient_temperature 294(2)
_exptl_crystal_density_diffrn 1.438
_cod_depositor_comments
;
The following automatic conversions were performed:
'_symmetry_cell_setting' value 'Monoclinic' changed to 'monoclinic'
according to '/home/saulius/struct/CIF-dictionaries/cif_core.dic'
dictionary named 'cif_core.dic' version 2.4.1 from 2010-06-29.

Automatic conversion script
Id: cif_fix_enum 1527 2010-12-29 10:47:43Z saulius 
;
_cod_original_sg_symbol_H-M 'C 2/c'
_cod_database_code 7100724

loop_
_symmetry_equiv_pos_as_xyz
'x, y, z'
'-x, y, -z+1/2'
'x+1/2, y+1/2, z'
'-x+1/2, y+1/2, -z+1/2'
'-x, -y, -z'
'x, -y, z-1/2'
'-x+1/2, -y+1/2, -z'
'x+1/2, -y+1/2, z-1/2'

loop_
_atom_site_label
_atom_site_type_symbol
_atom_site_fract_x
_atom_site_fract_y
_atom_site_fract_z
_atom_site_U_iso_or_equiv
_atom_site_adp_type
_atom_site_occupancy
_atom_site_symmetry_multiplicity
_atom_site_calc_flag
_atom_site_refinement_flags
_atom_site_disorder_assembly
_atom_site_disorder_group
C1 C 1.01789(16) 0.6472(3) 0.0349(2) 0.0676(10) Uani 1 1 d . . .
C2 C 0.99606(16) 0.7267(3) 0.0984(2) 0.0697(10) Uani 1 1 d . . .
C3 C 0.94673(16) 0.6965(4) 0.1563(2) 0.0738(11) Uani 1 1 d . . .
H3 H 0.9310 0.7497 0.1959 0.089 Uiso 1 1 calc R . .
C4 C 0.92004(15) 0.5924(4) 0.1580(2) 0.0681(10) Uani 1 1 d . . .
C5 C 0.94080(15) 0.5123(3) 0.0955(2) 0.0668(10) Uani 1 1 d . . .
C6 C 0.98977(16) 0.5408(3) 0.0328(2) 0.0662(10) Uani 1 1 d . . .
C7 C 1.06636(16) 0.6714(3) -0.0304(2) 0.0772(11) Uani 1 1 d . . .
H7 H 1.0848 0.7413 -0.0305 0.093 Uiso 1 1 calc R . .
C8 C 0.91425(17) 0.4046(4) 0.0915(2) 0.0762(11) Uani 1 1 d . . .
H8 H 0.8825 0.3858 0.1324 0.091 Uiso 1 1 calc R . .
C9 C 1.02358(18) 0.8398(4) 0.1089(2) 0.0698(11) Uani 1 1 d . . .
C10 C 1.0894(2) 0.8576(4) 0.1246(3) 0.0831(12) Uani 1 1 d . . .
H10 H 1.1177 0.7980 0.1246 0.100 Uiso 1 1 calc R . .
C11 C 1.1135(2) 0.9618(5) 0.1401(3) 0.0868(12) Uani 1 1 d . . .
H11 H 1.1578 0.9729 0.1500 0.104 Uiso 1 1 calc R . .
C12 C 1.0715(2) 1.0499(4) 0.1409(2) 0.0826(12) Uani 1 1 d . A .
C13 C 1.0056(2) 1.0333(4) 0.1267(2) 0.0857(12) Uani 1 1 d . . .
H13 H 0.9773 1.0927 0.1280 0.103 Uiso 1 1 calc R . .
C14 C 0.98217(19) 0.9289(4) 0.1106(2) 0.0790(11) Uani 1 1 d . . .
H14 H 0.9378 0.9180 0.1008 0.095 Uiso 1 1 calc R . .
C15 C 0.87171(15) 0.5699(3) 0.2293(2) 0.0686(10) Uani 1 1 d . . .
C16 C 0.81667(16) 0.6343(4) 0.2332(2) 0.0863(13) Uani 1 1 d . . .
H16 H 0.8082 0.6885 0.1884 0.104 Uiso 1 1 calc R . .
C17 C 0.77404(17) 0.6187(5) 0.3034(3) 0.1030(15) Uani 1 1 d . . .
H17 H 0.7374 0.6628 0.3057 0.124 Uiso 1 1 calc R . .
C18 C 0.78565(18) 0.5386(5) 0.3693(3) 0.0970(15) Uani 1 1 d . B .
C19 C 0.84024(19) 0.4754(4) 0.3668(2) 0.0947(14) Uani 1 1 d . . .
H19 H 0.8486 0.4215 0.4119 0.114 Uiso 1 1 calc R . .
C20 C 0.88323(17) 0.4916(4) 0.2970(2) 0.0847(12) Uani 1 1 d . . .
H20 H 0.9205 0.4487 0.2961 0.102 Uiso 1 1 calc R . .
C21 C 1.0969(3) 1.1608(5) 0.1583(3) 0.1088(16) Uani 1 1 d D . .
C22 C 0.7380(2) 0.5205(5) 0.4446(4) 0.130(2) Uani 1 1 d D . .
F1 F 1.0626(4) 1.2452(5) 0.1287(6) 0.152(3) Uani 0.65 1 d PDU A 1
F2 F 1.1101(3) 1.1799(6) 0.2505(3) 0.1213(19) Uani 0.65 1 d PDU A 1
F3 F 1.1589(3) 1.1788(4) 0.1283(5) 0.1365(17) Uani 0.65 1 d PDU A 1
F1' F 1.0459(5) 1.2247(10) 0.1856(9) 0.143(5) Uani 0.35 1 d PDU A 2
F2' F 1.1414(7) 1.1797(15) 0.2198(10) 0.197(7) Uani 0.35 1 d PDU A 2
F3' F 1.1116(7) 1.2091(9) 0.0785(6) 0.140(3) Uani 0.35 1 d PDU A 2
F4 F 0.7530(7) 0.5954(14) 0.5151(9) 0.130(4) Uani 0.33 1 d PDU B 1
F5 F 0.6771(4) 0.5344(15) 0.4181(10) 0.110(4) Uani 0.33 1 d PDU B 1
F6 F 0.7462(9) 0.4152(10) 0.4829(14) 0.168(6) Uani 0.33 1 d PDU B 1
F4' F 0.7623(7) 0.4600(13) 0.5162(8) 0.101(4) Uani 0.33 1 d PDU B 2
F5' F 0.7212(10) 0.6261(8) 0.4788(13) 0.150(5) Uani 0.33 1 d PDU B 2
F6' F 0.6846(6) 0.4708(15) 0.4103(10) 0.122(5) Uani 0.33 1 d PDU B 2
F4A F 0.7626(6) 0.5175(15) 0.5287(7) 0.097(4) Uani 0.33 1 d PDU B 3
F5A F 0.6885(6) 0.5968(13) 0.4361(10) 0.122(4) Uani 0.33 1 d PDU B 3
F6A F 0.7052(8) 0.4183(10) 0.4258(11) 0.134(5) Uani 0.33 1 d PDU B 3

loop_
_atom_site_aniso_label
_atom_site_aniso_U_11
_atom_site_aniso_U_22
_atom_site_aniso_U_33
_atom_site_aniso_U_23
_atom_site_aniso_U_13
_atom_site_aniso_U_12
C1 0.064(2) 0.091(3) 0.0497(19) 0.0204(19) 0.0225(17) 0.026(2)
C2 0.070(2) 0.096(3) 0.0452(18) 0.016(2) 0.0166(17) 0.028(2)
C3 0.061(2) 0.115(3) 0.0465(19) 0.007(2) 0.0153(17) 0.023(2)
C4 0.055(2) 0.108(3) 0.0426(18) 0.011(2) 0.0161(16) 0.019(2)
C5 0.061(2) 0.097(3) 0.0446(19) 0.0171(19) 0.0175(16) 0.026(2)
C6 0.059(2) 0.098(3) 0.0429(18) 0.0198(19) 0.0196(15) 0.029(2)
C7 0.077(2) 0.097(3) 0.059(2) 0.025(2) 0.0303(19) 0.024(2)
C8 0.072(2) 0.106(3) 0.054(2) 0.021(2) 0.0303(18) 0.026(2)
C9 0.067(2) 0.101(3) 0.0428(19) 0.0172(19) 0.0198(17) 0.031(2)
C10 0.080(3) 0.102(4) 0.070(2) 0.026(2) 0.029(2) 0.029(3)
C11 0.078(3) 0.117(4) 0.067(2) 0.022(3) 0.021(2) 0.022(3)
C12 0.100(3) 0.100(4) 0.049(2) 0.001(2) 0.009(2) 0.015(3)
C13 0.090(3) 0.116(4) 0.052(2) -0.006(2) 0.005(2) 0.036(3)
C14 0.076(3) 0.106(3) 0.055(2) -0.002(2) 0.0098(19) 0.022(3)
C15 0.052(2) 0.116(3) 0.0390(17) 0.0040(19) 0.0126(15) 0.015(2)
C16 0.059(2) 0.141(4) 0.060(2) 0.005(2) 0.0158(18) 0.022(2)
C17 0.053(2) 0.186(5) 0.071(3) -0.005(3) 0.020(2) 0.021(3)
C18 0.057(2) 0.183(5) 0.053(2) -0.003(3) 0.0205(19) -0.008(3)
C19 0.076(3) 0.156(4) 0.053(2) 0.018(2) 0.017(2) 0.002(3)
C20 0.067(2) 0.137(4) 0.052(2) 0.013(2) 0.0212(18) 0.017(2)
C21 0.110(4) 0.140(6) 0.076(3) -0.004(4) -0.008(3) 0.030(4)
C22 0.077(4) 0.226(9) 0.087(4) -0.014(5) 0.022(3) -0.012(5)
F1 0.152(5) 0.106(4) 0.189(6) 0.024(4) -0.070(5) 0.013(4)
F2 0.109(4) 0.160(4) 0.094(3) -0.027(3) 0.004(3) -0.025(3)
F3 0.139(4) 0.129(4) 0.146(4) -0.008(3) 0.050(4) -0.018(3)
F1' 0.156(8) 0.114(8) 0.161(8) -0.013(6) 0.019(7) 0.006(6)
F2' 0.158(10) 0.217(10) 0.208(11) 0.001(9) -0.073(9) -0.002(8)
F3' 0.163(8) 0.131(7) 0.126(7) 0.000(6) 0.013(6) -0.035(6)
F4 0.118(8) 0.199(10) 0.076(6) 0.002(7) 0.035(5) 0.012(8)
F5 0.078(6) 0.121(8) 0.135(7) -0.012(7) 0.048(5) -0.033(7)
F6 0.153(10) 0.223(11) 0.134(10) 0.023(8) 0.056(8) -0.033(9)
F4' 0.119(7) 0.133(9) 0.054(5) -0.015(6) 0.038(5) -0.035(7)
F5' 0.129(9) 0.214(10) 0.115(9) -0.017(7) 0.069(7) 0.018(8)
F6' 0.073(7) 0.145(10) 0.150(8) 0.036(8) 0.028(5) 0.009(7)
F4A 0.113(6) 0.114(8) 0.067(6) 0.005(6) 0.036(5) -0.006(7)
F5A 0.064(6) 0.191(10) 0.116(8) -0.016(7) 0.049(5) -0.004(6)
F6A 0.085(7) 0.191(9) 0.128(8) 0.032(7) 0.028(6) -0.017(7)

loop_
_geom_bond_atom_site_label_1
_geom_bond_atom_site_label_2
_geom_bond_distance
_geom_bond_site_symmetry_2
_geom_bond_publ_flag
C1 C6 1.415(5) . ?
C1 C2 1.417(5) . ?
C1 C7 1.437(4) . ?
C2 C3 1.396(4) . ?
C2 C9 1.491(5) . ?
C3 C4 1.379(5) . ?
C3 H3 0.9300 . ?
C4 C5 1.405(5) . ?
C4 C15 1.492(4) . ?
C5 C8 1.417(5) . ?
C5 C6 1.430(4) . ?
C6 C6 1.444(7) 5_765 ?
C7 C8 1.348(5) 5_765 ?
C7 H7 0.9300 . ?
C8 C7 1.348(5) 5_765 ?
C8 H8 0.9300 . ?
C9 C14 1.379(5) . ?
C9 C10 1.384(5) . ?
C10 C11 1.372(5) . ?
C10 H10 0.9300 . ?
C11 C12 1.375(5) . ?
C11 H11 0.9300 . ?
C12 C13 1.381(5) . ?
C12 C21 1.462(6) . ?
C13 C14 1.372(5) . ?
C13 H13 0.9300 . ?
C14 H14 0.9300 . ?
C15 C20 1.372(5) . ?
C15 C16 1.383(4) . ?
C16 C17 1.384(5) . ?
C16 H16 0.9300 . ?
C17 C18 1.369(6) . ?
C17 H17 0.9300 . ?
C18 C19 1.366(5) . ?
C18 C22 1.515(6) . ?
C19 C20 1.387(5) . ?
C19 H19 0.9300 . ?
C20 H20 0.9300 . ?
C21 F2' 1.263(9) . ?
C21 F1 1.303(6) . ?
C21 F3' 1.337(8) . ?
C21 F2 1.358(6) . ?
C21 F1' 1.381(9) . ?
C21 F3 1.389(6) . ?
C22 F4A 1.287(8) . ?
C22 F5 1.307(9) . ?
C22 F6' 1.330(9) . ?
C22 F4' 1.341(9) . ?
C22 F5A 1.380(9) . ?
C22 F4 1.385(9) . ?
C22 F6 1.397(9) . ?
C22 F5' 1.421(9) . ?
C22 F6A 1.431(9) . ?
